data_7156092
loop_
_publ_author_name
'Li, Xiao-Fang'
'Zhang, Xing-Guo'
'Hu, Bo-Lun'
'Zhang, Xiao-Hong'

_publ_section_title
;
 Palladium-catalyzed dimerization of N-aryl propargylamines for the
 synthesis of 3-vinylquinolines.
;
_journal_issue 10
_journal_name_full 'Organic &amp; biomolecular chemistry'
_journal_page_first 1736
_journal_page_last 1744
_journal_paper_doi 10.1039/c8ob00133b
_journal_volume 16
_journal_year 2018
_chemical_formula_moiety 'C32 H28 N2'
_chemical_formula_sum 'C32 H28 N2'
_chemical_formula_weight 440.56
_space_group_IT_number 2
_space_group_name_Hall '-P 1'
_space_group_name_H-M_alt 'P -1'
_symmetry_cell_setting triclinic
_symmetry_space_group_name_Hall '-P 1'
_symmetry_space_group_name_H-M 'P -1'
_atom_sites_solution_hydrogens geom
_atom_sites_solution_primary direct
_atom_sites_solution_secondary difmap
_audit_block_doi 10.5517/ccdc.csd.cc1q7ql8
_audit_creation_method SHELXL-97
_audit_update_record
;
2017-11-18 deposited with the CCDC.
2018-02-05 downloaded from the CCDC.
;
_cell_angle_alpha 87.432(8)
_cell_angle_beta 75.479(7)
_cell_angle_gamma 71.405(8)
_cell_formula_units_Z 2
_cell_length_a 10.474(5)
_cell_length_b 10.511(5)
_cell_length_c 13.935(6)
_cell_measurement_reflns_used 3842
_cell_measurement_temperature 100(2)
_cell_measurement_theta_max 28.01
_cell_measurement_theta_min 2.43
_cell_volume 1406.6(11)
_computing_cell_refinement 'SAINT (Bruker, 2002)'
_computing_data_collection 'SMART (Bruker, 2002)'
_computing_data_reduction SAINT
_computing_molecular_graphics 'XP (Bruker, 2002)'
_computing_publication_material 'SHELXL-97 (Bruker, 2002)'
_computing_structure_refinement 'SHELXL-97 (Sheldrick, 1997)'
_computing_structure_solution 'SHELXS-97 (Sheldrick, 1997)'
_diffrn_ambient_temperature 100(2)
_diffrn_measured_fraction_theta_full 0.980
_diffrn_measured_fraction_theta_max 0.980
_diffrn_measurement_device_type 'Bruker APEX II area-detector diffractometer'
_diffrn_measurement_method '\f and \w scans'
_diffrn_radiation_monochromator graphite
_diffrn_radiation_source 'fine-focus sealed tube'
_diffrn_radiation_type MoK\a
_diffrn_radiation_wavelength 0.71073
_diffrn_reflns_av_R_equivalents 0.0366
_diffrn_reflns_av_sigmaI/netI 0.0669
_diffrn_reflns_limit_h_max 12
_diffrn_reflns_limit_h_min -11
_diffrn_reflns_limit_k_max 12
_diffrn_reflns_limit_k_min -8
_diffrn_reflns_limit_l_max 16
_diffrn_reflns_limit_l_min -16
_diffrn_reflns_number 7198
_diffrn_reflns_theta_full 25.50
_diffrn_reflns_theta_max 25.50
_diffrn_reflns_theta_min 1.51
_exptl_absorpt_coefficient_mu 0.060
_exptl_absorpt_correction_T_max 0.9868
_exptl_absorpt_correction_T_min 0.9798
_exptl_absorpt_correction_type multi-scan
_exptl_absorpt_process_details 'SADABS (Bruker, 2002)'
_exptl_crystal_colour Colorless
_exptl_crystal_density_diffrn 1.040
_exptl_crystal_density_method 'not measured'
_exptl_crystal_description Block
_exptl_crystal_F_000 468
_exptl_crystal_size_max 0.34
_exptl_crystal_size_mid 0.25
_exptl_crystal_size_min 0.22
_refine_diff_density_max 0.410
_refine_diff_density_min -0.368
_refine_diff_density_rms 0.078
_refine_ls_extinction_method none
_refine_ls_goodness_of_fit_ref 0.992
_refine_ls_hydrogen_treatment constr
_refine_ls_matrix_type full
_refine_ls_number_parameters 309
_refine_ls_number_reflns 5138
_refine_ls_number_restraints 0
_refine_ls_restrained_S_all 0.992
_refine_ls_R_factor_all 0.1034
_refine_ls_R_factor_gt 0.0806
_refine_ls_shift/su_max 0.000
_refine_ls_shift/su_mean 0.000
_refine_ls_structure_factor_coef Fsqd
_refine_ls_weighting_details 'calc w=1/[\s^2^(Fo^2^)+(0.1726P)^2^+0.0000P] where P=(Fo^2^+2Fc^2^)/3'
_refine_ls_weighting_scheme calc
_refine_ls_wR_factor_gt 0.2169
_refine_ls_wR_factor_ref 0.2391
_reflns_number_gt 3370
_reflns_number_total 5138
_reflns_threshold_expression I>2\s(I)
_cod_data_source_file c8ob00133b2.cif
_cod_data_source_block mo_20170310b_0m
_cod_depositor_comments
;
The following automatic conversions were performed:

'_symmetry_cell_setting' value 'Triclinic' changed to 'triclinic'
according to
/home/data/users/saulius/crontab/automatic-downloads/rss-feeds/RSC/lib/dictionaries/cif_core.dic
dictionary named 'cif_core.dic' version 2.4.2 from 2011-04-26.

'_exptl_absorpt_correction_type' value 'Multi-scan' changed to
'multi-scan' according to
/home/data/users/saulius/crontab/automatic-downloads/rss-feeds/RSC/lib/dictionaries/cif_core.dic
dictionary named 'cif_core.dic' version 2.4.2 from 2011-04-26.

Automatic conversion script
Id: cif_fix_values 4973 2017-02-22 13:04:09Z antanas 

 Adding full bibliography for 7156092--7156093.cif.
;
_cod_original_cell_volume 1406.6(10)
_cod_database_code 7156092

loop_
_symmetry_equiv_pos_as_xyz
'x, y, z'
'-x, -y, -z'

loop_
_atom_site_label
_atom_site_type_symbol
_atom_site_fract_x
_atom_site_fract_y
_atom_site_fract_z
_atom_site_U_iso_or_equiv
_atom_site_adp_type
_atom_site_occupancy
_atom_site_symmetry_multiplicity
_atom_site_calc_flag
_atom_site_refinement_flags
N1 N 0.3238(2) 1.09929(19) 0.44668(14) 0.0268(5) Uani 1 1 d .
N2 N 0.8462(2) 0.78042(18) 0.34635(14) 0.0247(5) Uani 1 1 d .
H2 H 0.8057 0.7815 0.4083 0.030 Uiso 1 1 calc R
C1 C 0.3179(2) 1.1929(2) 0.37437(18) 0.0266(5) Uani 1 1 d .
C2 C 0.2197(3) 1.3232(2) 0.39910(19) 0.0327(6) Uani 1 1 d .
H2A H 0.1628 1.3435 0.4631 0.039 Uiso 1 1 calc R
C3 C 0.2084(3) 1.4200(3) 0.3284(2) 0.0380(6) Uani 1 1 d .
H3 H 0.1436 1.5050 0.3447 0.046 Uiso 1 1 calc R
C4 C 0.2947(3) 1.3898(2) 0.2324(2) 0.0377(6) Uani 1 1 d .
H4 H 0.2855 1.4551 0.1850 0.045 Uiso 1 1 calc R
C5 C 0.3926(3) 1.2657(2) 0.20641(19) 0.0332(6) Uani 1 1 d .
H5 H 0.4490 1.2483 0.1421 0.040 Uiso 1 1 calc R
C6 C 0.4085(2) 1.1625(2) 0.27800(17) 0.0257(5) Uani 1 1 d .
C7 C 0.5096(2) 1.0324(2) 0.25568(17) 0.0245(5) Uani 1 1 d .
C8 C 0.5165(2) 0.9388(2) 0.33000(16) 0.0228(5) Uani 1 1 d .
C9 C 0.4181(2) 0.9803(2) 0.42319(17) 0.0253(5) Uani 1 1 d .
H9 H 0.4207 0.9171 0.4722 0.030 Uiso 1 1 calc R
C10 C 0.6186(2) 0.7988(2) 0.31981(17) 0.0247(5) Uani 1 1 d .
C11 C 0.5695(2) 0.6974(2) 0.36011(17) 0.0256(5) Uani 1 1 d .
H11 H 0.4752 0.7241 0.3915 0.031 Uiso 1 1 calc R
C12 C 0.6433(3) 0.5516(2) 0.36162(17) 0.0257(5) Uani 1 1 d .
C13 C 0.5625(3) 0.4655(3) 0.3706(2) 0.0338(6) Uani 1 1 d .
H13 H 0.4672 0.5016 0.3774 0.041 Uiso 1 1 calc R
C14 C 0.6238(3) 0.3272(3) 0.3694(2) 0.0365(6) Uani 1 1 d .
H14 H 0.5686 0.2721 0.3744 0.044 Uiso 1 1 calc R
C15 C 0.7662(3) 0.2685(2) 0.36096(17) 0.0318(6) Uani 1 1 d .
C16 C 0.8448(3) 0.3546(2) 0.35602(17) 0.0299(5) Uani 1 1 d .
H16 H 0.9394 0.3180 0.3524 0.036 Uiso 1 1 calc R
C17 C 0.7865(3) 0.4931(2) 0.35628(17) 0.0280(5) Uani 1 1 d .
H17 H 0.8420 0.5476 0.3529 0.034 Uiso 1 1 calc R
C18 C 0.8325(3) 0.1179(2) 0.3596(2) 0.0389(7) Uani 1 1 d .
H18A H 0.8072 0.0861 0.4250 0.058 Uiso 1 1 calc R
H18B H 0.9319 0.0959 0.3383 0.058 Uiso 1 1 calc R
H18C H 0.8007 0.0762 0.3145 0.058 Uiso 1 1 calc R
C19 C 0.7702(2) 0.7781(2) 0.27184(17) 0.0256(5) Uani 1 1 d .
H19A H 0.8109 0.6924 0.2351 0.031 Uiso 1 1 calc R
H19B H 0.7783 0.8482 0.2253 0.031 Uiso 1 1 calc R
C20 C 0.9821(2) 0.7809(2) 0.31819(17) 0.0241(5) Uani 1 1 d .
C21 C 1.0625(3) 0.7554(2) 0.21960(18) 0.0288(6) Uani 1 1 d .
H21 H 1.0230 0.7400 0.1703 0.035 Uiso 1 1 calc R
C22 C 1.2002(3) 0.7529(3) 0.1951(2) 0.0367(6) Uani 1 1 d .
H22 H 1.2517 0.7355 0.1295 0.044 Uiso 1 1 calc R
C23 C 1.2625(3) 0.7759(3) 0.2667(2) 0.0432(7) Uani 1 1 d .
H23 H 1.3546 0.7746 0.2498 0.052 Uiso 1 1 calc R
C24 C 1.1831(3) 0.8010(3) 0.3650(2) 0.0374(6) Uani 1 1 d .
H24 H 1.2231 0.8167 0.4140 0.045 Uiso 1 1 calc R
C25 C 1.0463(2) 0.8029(2) 0.39058(18) 0.0277(5) Uani 1 1 d .
H25 H 0.9958 0.8190 0.4565 0.033 Uiso 1 1 calc R
C26 C 0.6042(3) 0.9979(2) 0.15385(17) 0.0266(5) Uani 1 1 d .
C27 C 0.7003(3) 1.0660(2) 0.11441(18) 0.0327(6) Uani 1 1 d .
H27 H 0.7025 1.1369 0.1508 0.039 Uiso 1 1 calc R
C28 C 0.7921(3) 1.0284(3) 0.02171(19) 0.0392(7) Uani 1 1 d .
H28 H 0.8555 1.0742 -0.0029 0.047 Uiso 1 1 calc R
C29 C 0.7909(3) 0.9231(3) -0.0350(2) 0.0422(7) Uani 1 1 d .
C30 C 0.6951(3) 0.8562(3) 0.00399(19) 0.0407(7) Uani 1 1 d .
H30 H 0.6929 0.7854 -0.0327 0.049 Uiso 1 1 calc R
C31 C 0.6028(3) 0.8929(2) 0.09652(19) 0.0339(6) Uani 1 1 d .
H31 H 0.5393 0.8470 0.1206 0.041 Uiso 1 1 calc R
C32 C 0.8902(4) 0.8841(4) -0.1369(2) 0.0601(9) Uani 1 1 d .
H32A H 0.8629 0.9527 -0.1824 0.090 Uiso 1 1 calc R
H32B H 0.8875 0.8004 -0.1598 0.090 Uiso 1 1 calc R
H32C H 0.9829 0.8745 -0.1328 0.090 Uiso 1 1 calc R

loop_
_atom_site_aniso_label
_atom_site_aniso_U_11
_atom_site_aniso_U_22
_atom_site_aniso_U_33
_atom_site_aniso_U_23
_atom_site_aniso_U_13
_atom_site_aniso_U_12
N1 0.0319(11) 0.0302(11) 0.0251(10) 0.0073(8) -0.0106(8) -0.0172(9)
N2 0.0308(10) 0.0289(10) 0.0212(10) 0.0077(8) -0.0081(8) -0.0186(8)
C1 0.0312(12) 0.0282(12) 0.0287(13) 0.0081(9) -0.0123(10) -0.0179(10)
C2 0.0397(14) 0.0291(13) 0.0324(14) 0.0029(10) -0.0100(11) -0.0143(11)
C3 0.0456(16) 0.0278(13) 0.0424(16) 0.0072(11) -0.0148(13) -0.0119(12)
C4 0.0517(16) 0.0267(13) 0.0400(15) 0.0163(11) -0.0192(13) -0.0157(12)
C5 0.0470(15) 0.0327(13) 0.0244(13) 0.0119(10) -0.0123(11) -0.0176(12)
C6 0.0342(13) 0.0268(12) 0.0256(12) 0.0106(9) -0.0157(10) -0.0174(10)
C7 0.0335(12) 0.0274(12) 0.0229(12) 0.0071(9) -0.0139(10) -0.0190(10)
C8 0.0284(11) 0.0252(11) 0.0226(12) 0.0085(9) -0.0101(9) -0.0171(10)
C9 0.0319(12) 0.0253(12) 0.0274(12) 0.0101(9) -0.0131(10) -0.0178(10)
C10 0.0337(12) 0.0258(11) 0.0212(11) 0.0059(9) -0.0105(9) -0.0165(10)
C11 0.0298(12) 0.0264(12) 0.0257(12) 0.0075(9) -0.0087(10) -0.0154(10)
C12 0.0357(13) 0.0249(12) 0.0231(12) 0.0067(9) -0.0095(10) -0.0177(10)
C13 0.0356(13) 0.0338(13) 0.0405(15) 0.0125(11) -0.0120(11) -0.0222(11)
C14 0.0560(17) 0.0326(14) 0.0370(14) 0.0135(11) -0.0182(13) -0.0324(13)
C15 0.0537(16) 0.0256(12) 0.0205(12) 0.0070(9) -0.0070(11) -0.0211(11)
C16 0.0354(13) 0.0280(12) 0.0276(13) 0.0076(9) -0.0061(10) -0.0143(10)
C17 0.0362(13) 0.0269(12) 0.0284(13) 0.0088(9) -0.0099(10) -0.0199(10)
C18 0.0615(18) 0.0250(13) 0.0293(14) 0.0067(10) -0.0016(12) -0.0209(12)
C19 0.0345(13) 0.0250(11) 0.0224(12) 0.0088(9) -0.0112(10) -0.0143(10)
C20 0.0309(12) 0.0163(10) 0.0305(13) 0.0117(9) -0.0119(10) -0.0130(9)
C21 0.0369(13) 0.0269(12) 0.0295(13) 0.0125(10) -0.0140(11) -0.0165(10)
C22 0.0354(14) 0.0445(15) 0.0299(14) 0.0139(11) -0.0045(11) -0.0166(12)
C23 0.0328(14) 0.0623(19) 0.0428(16) 0.0163(14) -0.0135(12) -0.0251(13)
C24 0.0394(14) 0.0453(15) 0.0376(15) 0.0102(11) -0.0164(12) -0.0230(12)
C25 0.0329(13) 0.0293(12) 0.0252(12) 0.0058(9) -0.0083(10) -0.0158(10)
C26 0.0363(13) 0.0268(12) 0.0210(12) 0.0090(9) -0.0116(10) -0.0137(10)
C27 0.0459(15) 0.0323(13) 0.0271(13) 0.0113(10) -0.0125(11) -0.0209(11)
C28 0.0486(16) 0.0441(16) 0.0292(14) 0.0164(11) -0.0080(12) -0.0237(13)
C29 0.0541(17) 0.0440(16) 0.0255(14) 0.0119(11) -0.0067(12) -0.0155(13)
C30 0.0579(18) 0.0417(15) 0.0273(14) 0.0019(11) -0.0124(12) -0.0210(14)
C31 0.0459(15) 0.0346(13) 0.0296(13) 0.0060(10) -0.0157(11) -0.0200(12)
C32 0.075(2) 0.064(2) 0.0337(17) 0.0047(14) 0.0038(15) -0.0258(18)

loop_
_atom_type_symbol
_atom_type_description
_atom_type_scat_dispersion_real
_atom_type_scat_dispersion_imag
_atom_type_scat_source
C C 0.0033 0.0016 'International Tables Vol C Tables 4.2.6.8 and 6.1.1.4'
H H 0.0000 0.0000 'International Tables Vol C Tables 4.2.6.8 and 6.1.1.4'
N N 0.0061 0.0033 'International Tables Vol C Tables 4.2.6.8 and 6.1.1.4'

loop_
_geom_angle_atom_site_label_1
_geom_angle_atom_site_label_2
_geom_angle_atom_site_label_3
_geom_angle
C9 N1 C1 117.3(2)
C20 N2 C19 120.66(18)
C20 N2 H2 119.7
C19 N2 H2 119.7
N1 C1 C6 121.5(2)
N1 C1 C2 118.2(2)
C6 C1 C2 120.3(2)
C3 C2 C1 120.2(2)
C3 C2 H2A 119.9
C1 C2 H2A 119.9
C2 C3 C4 119.9(2)
C2 C3 H3 120.1
C4 C3 H3 120.1
C5 C4 C3 121.4(2)
C5 C4 H4 119.3
C3 C4 H4 119.3
C4 C5 C6 120.4(2)
C4 C5 H5 119.8
C6 C5 H5 119.8
C1 C6 C7 119.4(2)
C1 C6 C5 117.7(2)
C7 C6 C5 122.9(2)
C8 C7 C6 118.7(2)
C8 C7 C26 121.3(2)
C6 C7 C26 120.04(19)
C7 C8 C9 116.7(2)
C7 C8 C10 125.6(2)
C9 C8 C10 117.75(18)
N1 C9 C8 126.4(2)
N1 C9 H9 116.8
C8 C9 H9 116.8
C11 C10 C8 117.7(2)
C11 C10 C19 123.1(2)
C8 C10 C19 119.05(18)
C10 C11 C12 130.1(2)
C10 C11 H11 115.0
C12 C11 H11 115.0
C13 C12 C17 117.8(2)
C13 C12 C11 116.7(2)
C17 C12 C11 125.43(19)
C14 C13 C12 120.6(2)
C14 C13 H13 119.7
C12 C13 H13 119.7
C13 C14 C15 121.8(2)
C13 C14 H14 119.1
C15 C14 H14 119.1
C16 C15 C14 117.4(2)
C16 C15 C18 121.0(2)
C14 C15 C18 121.6(2)
C17 C16 C15 122.1(2)
C17 C16 H16 119.0
C15 C16 H16 119.0
C16 C17 C12 120.3(2)
C16 C17 H17 119.9
C12 C17 H17 119.9
C15 C18 H18A 109.5
C15 C18 H18B 109.5
H18A C18 H18B 109.5
C15 C18 H18C 109.5
H18A C18 H18C 109.5
H18B C18 H18C 109.5
N2 C19 C10 110.99(18)
N2 C19 H19A 109.4
C10 C19 H19A 109.4
N2 C19 H19B 109.4
C10 C19 H19B 109.4
H19A C19 H19B 108.0
N2 C20 C21 122.7(2)
N2 C20 C25 119.5(2)
C21 C20 C25 117.7(2)
C22 C21 C20 120.7(2)
C22 C21 H21 119.6
C20 C21 H21 119.6
C21 C22 C23 121.3(2)
C21 C22 H22 119.4
C23 C22 H22 119.4
C22 C23 C24 118.3(2)
C22 C23 H23 120.9
C24 C23 H23 120.9
C25 C24 C23 121.1(2)
C25 C24 H24 119.5
C23 C24 H24 119.5
C24 C25 C20 120.9(2)
C24 C25 H25 119.5
C20 C25 H25 119.5
C31 C26 C27 118.0(2)
C31 C26 C7 120.5(2)
C27 C26 C7 121.5(2)
C28 C27 C26 120.8(2)
C28 C27 H27 119.6
C26 C27 H27 119.6
C27 C28 C29 121.1(2)
C27 C28 H28 119.5
C29 C28 H28 119.5
C30 C29 C28 118.1(2)
C30 C29 C32 121.2(3)
C28 C29 C32 120.7(3)
C31 C30 C29 121.3(2)
C31 C30 H30 119.3
C29 C30 H30 119.3
C30 C31 C26 120.8(2)
C30 C31 H31 119.6
C26 C31 H31 119.6
C29 C32 H32A 109.5
C29 C32 H32B 109.5
H32A C32 H32B 109.5
C29 C32 H32C 109.5
H32A C32 H32C 109.5
H32B C32 H32C 109.5

loop_
_geom_bond_atom_site_label_1
_geom_bond_atom_site_label_2
_geom_bond_distance
N1 C9 1.317(3)
N1 C1 1.375(3)
N2 C20 1.380(3)
N2 C19 1.463(3)
N2 H2 0.8600
C1 C6 1.419(4)
C1 C2 1.421(4)
C2 C3 1.382(4)
C2 H2A 0.9300
C3 C4 1.399(4)
C3 H3 0.9300
C4 C5 1.374(4)
C4 H4 0.9300
C5 C6 1.439(3)
C5 H5 0.9300
C6 C7 1.427(3)
C7 C8 1.395(3)
C7 C26 1.496(3)
C8 C9 1.426(3)
C8 C10 1.506(3)
C9 H9 0.9300
C10 C11 1.366(3)
C10 C19 1.509(3)
C11 C12 1.482(3)
C11 H11 0.9300
C12 C13 1.405(3)
C12 C17 1.412(4)
C13 C14 1.389(4)
C13 H13 0.9300
C14 C15 1.396(4)
C14 H14 0.9300
C15 C16 1.394(3)
C15 C18 1.511(3)
C16 C17 1.387(3)
C16 H16 0.9300
C17 H17 0.9300
C18 H18A 0.9600
C18 H18B 0.9600
C18 H18C 0.9600
C19 H19A 0.9700
C19 H19B 0.9700
C20 C21 1.406(4)
C20 C25 1.408(3)
C21 C22 1.388(4)
C21 H21 0.9300
C22 C23 1.388(4)
C22 H22 0.9300
C23 C24 1.400(4)
C23 H23 0.9300
C24 C25 1.381(4)
C24 H24 0.9300
C25 H25 0.9300
C26 C31 1.397(3)
C26 C27 1.405(3)
C27 C28 1.389(4)
C27 H27 0.9300
C28 C29 1.394(4)
C28 H28 0.9300
C29 C30 1.393(4)
C29 C32 1.518(4)
C30 C31 1.389(4)
C30 H30 0.9300
C31 H31 0.9300
C32 H32A 0.9600
C32 H32B 0.9600
C32 H32C 0.9600

loop_
_geom_hbond_atom_site_label_D
_geom_hbond_atom_site_label_H
_geom_hbond_atom_site_label_A
_geom_hbond_distance_DH
_geom_hbond_distance_HA
_geom_hbond_distance_DA
_geom_hbond_angle_DHA
_geom_hbond_site_symmetry_A
N2 H2 N1 0.86 2.29 3.066(3) 149.6 2_676

loop_
_geom_torsion_atom_site_label_1
_geom_torsion_atom_site_label_2
_geom_torsion_atom_site_label_3
_geom_torsion_atom_site_label_4
_geom_torsion
C9 N1 C1 C6 0.7(3)
C9 N1 C1 C2 -178.14(19)
N1 C1 C2 C3 -178.9(2)
C6 C1 C2 C3 2.2(3)
C1 C2 C3 C4 -0.5(4)
C2 C3 C4 C5 -0.8(4)
C3 C4 C5 C6 0.3(4)
N1 C1 C6 C7 -0.9(3)
C2 C1 C6 C7 177.91(19)
N1 C1 C6 C5 178.52(19)
C2 C1 C6 C5 -2.7(3)
C4 C5 C6 C1 1.4(3)
C4 C5 C6 C7 -179.2(2)
C1 C6 C7 C8 -0.3(3)
C5 C6 C7 C8 -179.7(2)
C1 C6 C7 C26 178.89(19)
C5 C6 C7 C26 -0.5(3)
C6 C7 C8 C9 1.6(3)
C26 C7 C8 C9 -177.62(18)
C6 C7 C8 C10 -178.52(18)
C26 C7 C8 C10 2.3(3)
C1 N1 C9 C8 0.8(3)
C7 C8 C9 N1 -1.9(3)
C10 C8 C9 N1 178.2(2)
C7 C8 C10 C11 -137.8(2)
C9 C8 C10 C11 42.1(3)
C7 C8 C10 C19 46.0(3)
C9 C8 C10 C19 -134.1(2)
C8 C10 C11 C12 179.7(2)
C19 C10 C11 C12 -4.3(4)
C10 C11 C12 C13 -154.6(2)
C10 C11 C12 C17 26.4(4)
C17 C12 C13 C14 -3.0(4)
C11 C12 C13 C14 177.9(2)
C12 C13 C14 C15 1.0(4)
C13 C14 C15 C16 1.5(4)
C13 C14 C15 C18 -179.9(2)
C14 C15 C16 C17 -2.0(4)
C18 C15 C16 C17 179.4(2)
C15 C16 C17 C12 0.0(4)
C13 C12 C17 C16 2.5(4)
C11 C12 C17 C16 -178.5(2)
C20 N2 C19 C10 -171.52(18)
C11 C10 C19 N2 -82.8(3)
C8 C10 C19 N2 93.2(2)
C19 N2 C20 C21 -11.6(3)
C19 N2 C20 C25 170.77(19)
N2 C20 C21 C22 -178.0(2)
C25 C20 C21 C22 -0.3(3)
C20 C21 C22 C23 -0.3(4)
C21 C22 C23 C24 0.4(4)
C22 C23 C24 C25 0.0(4)
C23 C24 C25 C20 -0.6(4)
N2 C20 C25 C24 178.5(2)
C21 C20 C25 C24 0.8(3)
C8 C7 C26 C31 60.1(3)
C6 C7 C26 C31 -119.1(2)
C8 C7 C26 C27 -117.4(2)
C6 C7 C26 C27 63.4(3)
C31 C26 C27 C28 -0.8(4)
C7 C26 C27 C28 176.8(2)
C26 C27 C28 C29 0.5(4)
C27 C28 C29 C30 -0.2(4)
C27 C28 C29 C32 179.1(3)
C28 C29 C30 C31 0.2(4)
C32 C29 C30 C31 -179.1(3)
C29 C30 C31 C26 -0.6(4)
C27 C26 C31 C30 0.8(4)
C7 C26 C31 C30 -176.8(2)
